data_4071143
loop_
_publ_author_name
'Liang, Lan-Chang'
'Chien, Pin-Shu'
'Lee, Pei-Ying'

_publ_section_title
;
 Phosphorus and Olefin Substituent Effects on the Insertion Chemistry of
 Nickel(II) Hydride Complexes Containing Amido Diphosphine Ligands
;
_journal_issue 13
_journal_name_full Organometallics
_journal_page_first 3082
_journal_paper_doi 10.1021/om701294a
_journal_volume 27
_journal_year 2008
_chemical_formula_moiety 'C36 H53 N Ni P2'
_chemical_formula_sum 'C36 H53 N Ni P2'
_chemical_formula_weight 620.44
_chemical_name_systematic
;
 ?
;
_space_group_IT_number 2
_symmetry_cell_setting triclinic
_symmetry_space_group_name_Hall '-P 1'
_symmetry_space_group_name_H-M 'P -1'
_atom_sites_solution_hydrogens geom
_atom_sites_solution_primary direct
_atom_sites_solution_secondary difmap
_audit_creation_method SHELXL-97
_cell_angle_alpha 104.5360(10)
_cell_angle_beta 99.2740(10)
_cell_angle_gamma 106.409(2)
_cell_formula_units_Z 4
_cell_length_a 14.2470(4)
_cell_length_b 16.2118(4)
_cell_length_c 18.4856(6)
_cell_measurement_reflns_used 111886
_cell_measurement_temperature 200(2)
_cell_measurement_theta_max 25.028
_cell_measurement_theta_min 2.037
_cell_volume 3838.8(2)
_computing_cell_refinement 'HKL Scalepack (Otwinowski & Minor 1997)'
_computing_data_collection 'Collect (Nonius BV, 1997-2000)'
_computing_data_reduction 'HKL Denzo and Scalepack (Otwinowski & Minor 19'
_computing_molecular_graphics 'Ortep-3 for Windows (Farrugia, 1997)'
_computing_publication_material 'WinGX publication routines (Farrugia, 1999)'
_computing_structure_refinement 'SHELXL-97 (Sheldrick, 1997)'
_computing_structure_solution 'SHELXS-86 (Sheldrick, 1986)'
_diffrn_ambient_temperature 200(2)
_diffrn_detector_area_resol_mean 9
_diffrn_measured_fraction_theta_full 0.985
_diffrn_measured_fraction_theta_max 0.985
_diffrn_measurement_device_type KappaCCD
_diffrn_measurement_method 'CCD rotation images, thick slices'
_diffrn_radiation_monochromator graphite
_diffrn_radiation_source 'fine-focus sealed tube'
_diffrn_radiation_type MoK\a
_diffrn_radiation_wavelength 0.71073
_diffrn_reflns_av_R_equivalents 0.1104
_diffrn_reflns_av_sigmaI/netI 0.1066
_diffrn_reflns_limit_h_max 16
_diffrn_reflns_limit_h_min -16
_diffrn_reflns_limit_k_max 19
_diffrn_reflns_limit_k_min -19
_diffrn_reflns_limit_l_max 21
_diffrn_reflns_limit_l_min -21
_diffrn_reflns_number 46192
_diffrn_reflns_theta_full 25.08
_diffrn_reflns_theta_max 25.08
_diffrn_reflns_theta_min 2.07
_exptl_absorpt_coefficient_mu 0.610
_exptl_absorpt_correction_T_max 0.9
_exptl_absorpt_correction_T_min 0.7724
_exptl_absorpt_correction_type multi-scan
_exptl_absorpt_process_details
;
 ?
;
_exptl_crystal_colour green
_exptl_crystal_density_diffrn 1.074
_exptl_crystal_density_method 'not measured'
_exptl_crystal_description prism
_exptl_crystal_F_000 1336
_exptl_crystal_size_max 0.38
_exptl_crystal_size_mid 0.28
_exptl_crystal_size_min 0.2
_platon_squeeze_details ' ?'
_refine_diff_density_max 1.966
_refine_diff_density_min -0.711
_refine_diff_density_rms 0.175
_refine_ls_extinction_coef 0.0142(13)
_refine_ls_extinction_expression Fc^*^=kFc[1+0.001xFc^2^\l^3^/sin(2\q)]^-1/4^
_refine_ls_extinction_method SHELXL
_refine_ls_goodness_of_fit_ref 0.850
_refine_ls_hydrogen_treatment fixed
_refine_ls_matrix_type full
_refine_ls_number_parameters 722
_refine_ls_number_reflns 13428
_refine_ls_number_restraints 0
_refine_ls_restrained_S_all 0.850
_refine_ls_R_factor_all 0.1305
_refine_ls_R_factor_gt 0.0814
_refine_ls_shift/su_max 0.002
_refine_ls_shift/su_mean 0.000
_refine_ls_structure_factor_coef Fsqd
_refine_ls_weighting_details 'calc w=1/[\s^2^(Fo^2^)+(0.1683P)^2^+4.1689P] where P=(Fo^2^+2Fc^2^)/3'
_refine_ls_weighting_scheme calc
_refine_ls_wR_factor_gt 0.2152
_refine_ls_wR_factor_ref 0.2467
_reflns_number_gt 7837
_reflns_number_total 13428
_reflns_threshold_expression >2sigma(I)
_cod_data_source_file om701294a-file003.cif
_cod_data_source_block 2c
_cod_original_cell_volume 3838.80(19)
_cod_database_code 4071143

loop_
_symmetry_equiv_pos_as_xyz
'x, y, z'
'-x, -y, -z'

loop_
_atom_site_label
_atom_site_type_symbol
_atom_site_fract_x
_atom_site_fract_y
_atom_site_fract_z
_atom_site_U_iso_or_equiv
_atom_site_adp_type
_atom_site_occupancy
_atom_site_symmetry_multiplicity
_atom_site_calc_flag
_atom_site_refinement_flags
Ni1 Ni 0.37592(5) 0.29941(4) 0.02917(4) 0.0393(2) Uani 1 1 d .
H1' H 0.5107 0.3789 0.0752 0.047 Uiso 1 1 d R
Ni2 Ni 0.12708(5) 0.90749(5) 0.37549(4) 0.0423(2) Uani 1 1 d .
H2' H 0.1645 0.9596 0.4875 0.051 Uiso 1 1 d R
P1 P 0.43474(10) 0.19398(9) 0.03945(8) 0.0387(3) Uani 1 1 d .
P2 P 0.30460(10) 0.39885(9) 0.02735(8) 0.0384(3) Uani 1 1 d .
P3 P 0.19348(11) 0.80572(10) 0.38261(8) 0.0435(4) Uani 1 1 d .
P4 P 0.07192(10) 1.01192(10) 0.35513(8) 0.0397(4) Uani 1 1 d .
N1 N 0.2437(3) 0.2104(3) 0.0020(2) 0.0393(10) Uani 1 1 d .
N2 N 0.1151(3) 0.8659(3) 0.2661(2) 0.0426(11) Uani 1 1 d .
C1 C 0.4752(4) 0.1933(4) 0.1385(3) 0.0445(13) Uani 1 1 d .
H1 H 0.5378 0.2425 0.1621 0.053 Uiso 1 1 d R
C2 C 0.3952(5) 0.2102(5) 0.1832(4) 0.0613(17) Uani 1 1 d .
H2A H 0.3865 0.2665 0.1819 0.074 Uiso 1 1 d R
H2B H 0.3322 0.1616 0.1590 0.074 Uiso 1 1 d R
C3 C 0.4263(6) 0.2129(6) 0.2657(4) 0.086(2) Uani 1 1 d .
H3A H 0.4880 0.2629 0.2907 0.103 Uiso 1 1 d R
H3B H 0.3749 0.2208 0.2919 0.103 Uiso 1 1 d R
C4 C 0.4488(7) 0.1284(6) 0.2725(5) 0.088(2) Uani 1 1 d .
H4A H 0.4689 0.1335 0.3260 0.106 Uiso 1 1 d R
H4B H 0.3880 0.0774 0.2478 0.106 Uiso 1 1 d R
C5 C 0.5304(6) 0.1149(6) 0.2318(4) 0.083(2) Uani 1 1 d .
H5A H 0.5907 0.1665 0.2564 0.099 Uiso 1 1 d R
H5B H 0.5436 0.0611 0.2358 0.099 Uiso 1 1 d R
C6 C 0.4990(5) 0.1112(5) 0.1471(4) 0.0669(18) Uani 1 1 d .
H6A H 0.4389 0.0593 0.1227 0.080 Uiso 1 1 d R
H6B H 0.5516 0.1043 0.1222 0.080 Uiso 1 1 d R
C7 C 0.5322(4) 0.1735(4) -0.0096(3) 0.0434(13) Uani 1 1 d .
H7 H 0.5380 0.1163 -0.0082 0.052 Uiso 1 1 d R
C8 C 0.6347(4) 0.2468(4) 0.0298(4) 0.0548(15) Uani 1 1 d .
H8A H 0.6276 0.3045 0.0324 0.066 Uiso 1 1 d R
H8B H 0.6579 0.2453 0.0811 0.066 Uiso 1 1 d R
C9 C 0.7143(4) 0.2357(5) -0.0151(4) 0.0638(18) Uani 1 1 d .
H9A H 0.7778 0.2836 0.0097 0.077 Uiso 1 1 d R
H9B H 0.7228 0.1786 -0.0170 0.077 Uiso 1 1 d R
C10 C 0.6798(4) 0.2333(4) -0.0973(4) 0.0574(17) Uani 1 1 d .
H10A H 0.6706 0.2900 -0.0961 0.069 Uiso 1 1 d R
H10B H 0.7303 0.2256 -0.1245 0.069 Uiso 1 1 d R
C11 C 0.5792(5) 0.1569(4) -0.1384(4) 0.0624(17) Uani 1 1 d .
H11A H 0.5576 0.1579 -0.1900 0.075 Uiso 1 1 d R
H11B H 0.5885 0.1001 -0.1401 0.075 Uiso 1 1 d R
C12 C 0.4987(4) 0.1681(4) -0.0940(3) 0.0511(14) Uani 1 1 d .
H12A H 0.4368 0.1184 -0.1190 0.061 Uiso 1 1 d R
H12B H 0.4879 0.2238 -0.0946 0.061 Uiso 1 1 d R
C13 C 0.3212(4) 0.0963(3) -0.0094(3) 0.0383(12) Uani 1 1 d .
C14 C 0.3194(4) 0.0085(4) -0.0378(3) 0.0435(13) Uani 1 1 d .
H14 H 0.3804 -0.0049 -0.0256 0.052 Uiso 1 1 d R
C15 C 0.2306(4) -0.0606(4) -0.0830(3) 0.0482(14) Uani 1 1 d .
H15 H 0.2300 -0.1216 -0.1020 0.058 Uiso 1 1 d R
C16 C 0.1449(4) -0.0391(4) -0.1011(3) 0.0481(14) Uani 1 1 d .
H16 H 0.0824 -0.0853 -0.1318 0.058 Uiso 1 1 d R
C17 C 0.1448(4) 0.0492(3) -0.0742(3) 0.0409(12) Uani 1 1 d .
H17 H 0.0847 0.0624 -0.0905 0.049 Uiso 1 1 d R
C18 C 0.2325(4) 0.1193(3) -0.0258(3) 0.0382(12) Uani 1 1 d .
C19 C 0.1618(4) 0.2398(4) 0.0149(3) 0.0388(12) Uani 1 1 d .
C20 C 0.0674(4) 0.1871(4) 0.0189(3) 0.0443(13) Uani 1 1 d .
H20 H 0.0525 0.1229 0.0073 0.053 Uiso 1 1 d R
C21 C -0.0043(4) 0.2269(4) 0.0375(3) 0.0473(14) Uani 1 1 d .
H21 H -0.0673 0.1901 0.0426 0.057 Uiso 1 1 d R
C22 C 0.0128(4) 0.3170(4) 0.0507(3) 0.0469(14) Uani 1 1 d .
H22 H -0.0388 0.3421 0.0617 0.056 Uiso 1 1 d R
C23 C 0.1049(4) 0.3709(4) 0.0465(3) 0.0439(13) Uani 1 1 d .
H23 H 0.1181 0.4346 0.0566 0.053 Uiso 1 1 d R
C24 C 0.1785(4) 0.3332(4) 0.0281(3) 0.0398(12) Uani 1 1 d .
C25 C 0.2892(4) 0.4354(4) -0.0592(3) 0.0450(13) Uani 1 1 d .
H25 H 0.3546 0.4726 -0.0598 0.054 Uiso 1 1 d R
C26 C 0.2526(5) 0.3520(4) -0.1313(3) 0.0624(17) Uani 1 1 d .
H26A H 0.2988 0.3189 -0.1309 0.075 Uiso 1 1 d R
H26B H 0.1875 0.3145 -0.1304 0.075 Uiso 1 1 d R
C27 C 0.2402(6) 0.3775(5) -0.2053(4) 0.072(2) Uani 1 1 d .
H27A H 0.3053 0.4136 -0.2074 0.086 Uiso 1 1 d R
H27B H 0.2138 0.3237 -0.2493 0.086 Uiso 1 1 d R
C28 C 0.1709(5) 0.4327(5) -0.2081(4) 0.0704(19) Uani 1 1 d .
H28A H 0.1663 0.4488 -0.2548 0.084 Uiso 1 1 d R
H28B H 0.1050 0.3970 -0.2070 0.084 Uiso 1 1 d R
C29 C 0.2101(6) 0.5176(5) -0.1373(4) 0.0693(19) Uani 1 1 d .
H29A H 0.2756 0.5537 -0.1388 0.083 Uiso 1 1 d R
H29B H 0.1649 0.5515 -0.1388 0.083 Uiso 1 1 d R
C30 C 0.2204(5) 0.4921(4) -0.0622(4) 0.0566(16) Uani 1 1 d .
H30A H 0.1546 0.4577 -0.0599 0.068 Uiso 1 1 d R
H30B H 0.2479 0.5463 -0.0187 0.068 Uiso 1 1 d R
C31 C 0.3467(4) 0.4997(3) 0.1126(3) 0.0410(13) Uani 1 1 d .
H31 H 0.2986 0.5309 0.1108 0.049 Uiso 1 1 d R
C32 C 0.3504(5) 0.4680(4) 0.1848(3) 0.0595(16) Uani 1 1 d .
H32A H 0.2839 0.4305 0.1828 0.071 Uiso 1 1 d R
H32B H 0.3953 0.4336 0.1848 0.071 Uiso 1 1 d R
C33 C 0.3897(5) 0.5492(5) 0.2589(4) 0.072(2) Uani 1 1 d .
H33A H 0.3428 0.5817 0.2610 0.087 Uiso 1 1 d R
H33B H 0.3953 0.5272 0.3025 0.087 Uiso 1 1 d R
C34 C 0.4912(5) 0.6122(5) 0.2617(4) 0.0664(18) Uani 1 1 d .
H34A H 0.5145 0.6631 0.3080 0.080 Uiso 1 1 d R
H34B H 0.5383 0.5800 0.2607 0.080 Uiso 1 1 d R
C35 C 0.4871(5) 0.6457(4) 0.1918(4) 0.0603(17) Uani 1 1 d .
H35A H 0.4409 0.6789 0.1930 0.072 Uiso 1 1 d R
H35B H 0.5526 0.6846 0.1931 0.072 Uiso 1 1 d R
C36 C 0.4478(4) 0.5667(4) 0.1167(3) 0.0487(14) Uani 1 1 d .
H36A H 0.4966 0.5363 0.1140 0.058 Uiso 1 1 d R
H36B H 0.4409 0.5899 0.0739 0.058 Uiso 1 1 d R
C37 C 0.1582(4) 0.7271(4) 0.4374(3) 0.0532(15) Uani 1 1 d .
H37 H 0.1900 0.6822 0.4255 0.064 Uiso 1 1 d R
C38 C 0.0441(5) 0.6798(4) 0.4155(4) 0.0635(17) Uani 1 1 d .
H38A H 0.0123 0.7247 0.4273 0.076 Uiso 1 1 d R
H38B H 0.0222 0.6477 0.3612 0.076 Uiso 1 1 d R
C39 C 0.0133(7) 0.6140(5) 0.4605(5) 0.089(2) Uani 1 1 d .
H39A H -0.0586 0.5841 0.4453 0.107 Uiso 1 1 d R
H39B H 0.0463 0.5698 0.4495 0.107 Uiso 1 1 d R
C40 C 0.0491(7) 0.6627(6) 0.5465(5) 0.095(3) Uani 1 1 d .
H40A H 0.0187 0.7088 0.5572 0.114 Uiso 1 1 d R
H40B H 0.0279 0.6211 0.5744 0.114 Uiso 1 1 d R
C41 C 0.1644(8) 0.7089(6) 0.5700(5) 0.099(3) Uani 1 1 d .
H41A H 0.1865 0.7403 0.6244 0.119 Uiso 1 1 d R
H41B H 0.1940 0.6624 0.5579 0.119 Uiso 1 1 d R
C42 C 0.1953(6) 0.7750(5) 0.5246(4) 0.0700(19) Uani 1 1 d .
H42A H 0.2675 0.8022 0.5377 0.084 Uiso 1 1 d R
H42B H 0.1656 0.8213 0.5376 0.084 Uiso 1 1 d R
C43 C 0.3333(4) 0.8514(4) 0.4088(3) 0.0476(14) Uani 1 1 d .
H43 H 0.3529 0.8932 0.4601 0.057 Uiso 1 1 d R
C44 C 0.3851(5) 0.7820(5) 0.4092(4) 0.0632(17) Uani 1 1 d .
H44A H 0.3636 0.7505 0.4444 0.076 Uiso 1 1 d R
H44B H 0.3651 0.7399 0.3579 0.076 Uiso 1 1 d R
C45 C 0.5001(5) 0.8266(5) 0.4324(4) 0.071(2) Uani 1 1 d .
H45A H 0.5201 0.8672 0.4842 0.085 Uiso 1 1 d R
H45B H 0.5313 0.7810 0.4300 0.085 Uiso 1 1 d R
C46 C 0.5354(5) 0.8797(5) 0.3804(4) 0.074(2) Uani 1 1 d .
H46A H 0.6070 0.9110 0.3990 0.088 Uiso 1 1 d R
H46B H 0.5208 0.8390 0.3292 0.088 Uiso 1 1 d R
C47 C 0.4838(5) 0.9486(5) 0.3760(4) 0.0667(18) Uani 1 1 d .
H47A H 0.5048 0.9950 0.4250 0.080 Uiso 1 1 d R
H47B H 0.5030 0.9750 0.3373 0.080 Uiso 1 1 d R
C48 C 0.3706(4) 0.9072(4) 0.3556(3) 0.0550(15) Uani 1 1 d .
H48A H 0.3501 0.8673 0.3035 0.066 Uiso 1 1 d R
H48B H 0.3409 0.9539 0.3587 0.066 Uiso 1 1 d R
C49 C 0.1532(4) 0.7363(4) 0.2822(3) 0.0441(13) Uani 1 1 d .
C50 C 0.1536(4) 0.6487(4) 0.2545(4) 0.0544(15) Uani 1 1 d .
H50 H 0.1823 0.6234 0.2904 0.065 Uiso 1 1 d R
C51 C 0.1132(5) 0.6002(4) 0.1771(4) 0.0600(17) Uani 1 1 d .
H51 H 0.1132 0.5395 0.1572 0.072 Uiso 1 1 d R
C52 C 0.0725(4) 0.6379(4) 0.1283(3) 0.0539(16) Uani 1 1 d .
H52 H 0.0451 0.6044 0.0744 0.065 Uiso 1 1 d R
C53 C 0.0710(4) 0.7259(4) 0.1548(3) 0.0448(14) Uani 1 1 d .
H53 H 0.0394 0.7508 0.1200 0.054 Uiso 1 1 d R
C54 C 0.1140(4) 0.7784(4) 0.2326(3) 0.0429(13) Uani 1 1 d .
C55 C 0.1176(4) 0.9280(4) 0.2258(3) 0.0390(12) Uani 1 1 d .
C56 C 0.1470(4) 0.9236(4) 0.1562(3) 0.0475(14) Uani 1 1 d .
H56 H 0.1618 0.8710 0.1313 0.057 Uiso 1 1 d R
C57 C 0.1522(4) 0.9913(4) 0.1236(3) 0.0507(15) Uani 1 1 d .
H57 H 0.1731 0.9870 0.0763 0.061 Uiso 1 1 d R
C58 C 0.1305(4) 1.0678(5) 0.1572(4) 0.0570(16) Uani 1 1 d .
H58 H 0.1347 1.1135 0.1321 0.068 Uiso 1 1 d R
C59 C 0.1015(4) 1.0739(4) 0.2261(3) 0.0476(14) Uani 1 1 d .
H59 H 0.0860 1.1261 0.2512 0.057 Uiso 1 1 d R
C60 C 0.0947(4) 1.0062(4) 0.2600(3) 0.0414(13) Uani 1 1 d .
C61 C 0.1375(4) 1.1303(4) 0.4145(3) 0.0476(14) Uani 1 1 d .
H61 H 0.1135 1.1676 0.3886 0.057 Uiso 1 1 d R
C62 C 0.2505(4) 1.1552(4) 0.4215(3) 0.0504(14) Uani 1 1 d .
H62A H 0.2746 1.1180 0.4475 0.060 Uiso 1 1 d R
H62B H 0.2636 1.1440 0.3712 0.060 Uiso 1 1 d R
C63 C 0.3073(5) 1.2532(4) 0.4691(4) 0.0661(18) Uani 1 1 d .
H63A H 0.3785 1.2665 0.4741 0.079 Uiso 1 1 d R
H63B H 0.2841 1.2908 0.4431 0.079 Uiso 1 1 d R
C64 C 0.2867(5) 1.2733(5) 0.5494(4) 0.0676(18) Uani 1 1 d .
H64A H 0.3121 1.2371 0.5758 0.081 Uiso 1 1 d R
H64B H 0.3193 1.3362 0.5785 0.081 Uiso 1 1 d R
C65 C 0.1741(5) 1.2483(5) 0.5440(4) 0.074(2) Uani 1 1 d .
H65A H 0.1612 1.2581 0.5943 0.089 Uiso 1 1 d R
H65B H 0.1486 1.2853 0.5186 0.089 Uiso 1 1 d R
C66 C 0.1165(4) 1.1513(4) 0.4953(3) 0.0541(15) Uani 1 1 d .
H66A H 0.0456 1.1396 0.4907 0.065 Uiso 1 1 d R
H66B H 0.1384 1.1128 0.5209 0.065 Uiso 1 1 d R
C67 C -0.0650(4) 0.9900(4) 0.3450(3) 0.0449(13) Uani 1 1 d .
H67 H -0.0759 0.9945 0.3955 0.054 Uiso 1 1 d R
C68 C -0.1045(4) 1.0557(4) 0.3150(4) 0.0588(16) Uani 1 1 d .
H68A H -0.0693 1.1160 0.3496 0.071 Uiso 1 1 d R
H68B H -0.0920 1.0522 0.2650 0.071 Uiso 1 1 d R
C69 C -0.2176(5) 1.0317(5) 0.3075(4) 0.0703(19) Uani 1 1 d .
H69A H -0.2297 1.0379 0.3579 0.084 Uiso 1 1 d R
H69B H -0.2420 1.0719 0.2858 0.084 Uiso 1 1 d R
C70 C -0.2737(5) 0.9356(6) 0.2566(4) 0.077(2) Uani 1 1 d .
H70A H -0.3448 0.9209 0.2529 0.092 Uiso 1 1 d R
H70B H -0.2620 0.9295 0.2061 0.092 Uiso 1 1 d R
C71 C -0.2364(4) 0.8716(5) 0.2871(4) 0.074(2) Uani 1 1 d .
H71A H -0.2498 0.8753 0.3369 0.089 Uiso 1 1 d R
H71B H -0.2714 0.8114 0.2525 0.089 Uiso 1 1 d R
C72 C -0.1224(4) 0.8941(4) 0.2946(4) 0.0636(18) Uani 1 1 d .
H72A H -0.1106 0.8872 0.2440 0.076 Uiso 1 1 d R
H72B H -0.0987 0.8536 0.3164 0.076 Uiso 1 1 d R

loop_
_atom_site_aniso_label
_atom_site_aniso_U_11
_atom_site_aniso_U_22
_atom_site_aniso_U_33
_atom_site_aniso_U_23
_atom_site_aniso_U_13
_atom_site_aniso_U_12
Ni1 0.0316(4) 0.0333(4) 0.0521(4) 0.0081(3) 0.0123(3) 0.0134(3)
Ni2 0.0482(4) 0.0461(5) 0.0372(4) 0.0083(3) 0.0134(3) 0.0255(3)
P1 0.0323(7) 0.0362(8) 0.0476(8) 0.0094(6) 0.0100(6) 0.0150(6)
P2 0.0336(7) 0.0343(8) 0.0447(8) 0.0052(6) 0.0109(6) 0.0135(6)
P3 0.0458(8) 0.0485(9) 0.0405(8) 0.0105(7) 0.0117(7) 0.0249(7)
P4 0.0396(8) 0.0418(8) 0.0383(8) 0.0066(6) 0.0108(6) 0.0193(6)
N1 0.035(2) 0.035(2) 0.052(3) 0.011(2) 0.017(2) 0.0174(19)
N2 0.048(3) 0.048(3) 0.037(2) 0.010(2) 0.014(2) 0.025(2)
C1 0.036(3) 0.043(3) 0.049(3) 0.006(3) 0.009(2) 0.013(2)
C2 0.066(4) 0.070(4) 0.060(4) 0.021(3) 0.030(3) 0.033(3)
C3 0.106(6) 0.100(6) 0.075(5) 0.036(5) 0.046(5) 0.048(5)
C4 0.116(7) 0.097(6) 0.066(5) 0.041(5) 0.023(5) 0.043(5)
C5 0.111(6) 0.090(6) 0.062(4) 0.034(4) 0.018(4) 0.048(5)
C6 0.085(5) 0.073(5) 0.058(4) 0.027(4) 0.020(4) 0.042(4)
C7 0.040(3) 0.039(3) 0.059(4) 0.017(3) 0.018(3) 0.022(2)
C8 0.039(3) 0.062(4) 0.061(4) 0.013(3) 0.015(3) 0.018(3)
C9 0.035(3) 0.073(5) 0.092(5) 0.032(4) 0.022(3) 0.023(3)
C10 0.047(3) 0.058(4) 0.090(5) 0.031(4) 0.039(3) 0.033(3)
C11 0.068(4) 0.060(4) 0.069(4) 0.014(3) 0.040(3) 0.028(3)
C12 0.042(3) 0.059(4) 0.053(3) 0.019(3) 0.013(3) 0.017(3)
C13 0.036(3) 0.036(3) 0.041(3) 0.006(2) 0.011(2) 0.013(2)
C14 0.044(3) 0.042(3) 0.046(3) 0.010(3) 0.016(3) 0.019(3)
C15 0.055(4) 0.035(3) 0.056(4) 0.009(3) 0.017(3) 0.018(3)
C16 0.049(3) 0.037(3) 0.050(3) 0.008(3) 0.013(3) 0.007(3)
C17 0.036(3) 0.040(3) 0.042(3) 0.012(3) 0.006(2) 0.010(2)
C18 0.033(3) 0.036(3) 0.049(3) 0.013(3) 0.015(2) 0.013(2)
C19 0.033(3) 0.044(3) 0.042(3) 0.013(3) 0.009(2) 0.018(2)
C20 0.037(3) 0.045(3) 0.047(3) 0.009(3) 0.011(2) 0.013(3)
C21 0.027(3) 0.066(4) 0.048(3) 0.014(3) 0.016(2) 0.014(3)
C22 0.037(3) 0.053(4) 0.053(3) 0.005(3) 0.016(3) 0.025(3)
C23 0.042(3) 0.048(3) 0.039(3) 0.004(3) 0.009(2) 0.019(3)
C24 0.036(3) 0.040(3) 0.039(3) 0.002(2) 0.011(2) 0.015(2)
C25 0.044(3) 0.042(3) 0.050(3) 0.014(3) 0.016(3) 0.015(3)
C26 0.083(5) 0.055(4) 0.045(3) 0.009(3) 0.016(3) 0.024(3)
C27 0.096(5) 0.068(5) 0.048(4) 0.009(3) 0.014(4) 0.033(4)
C28 0.062(4) 0.084(5) 0.054(4) 0.020(4) 0.000(3) 0.016(4)
C29 0.083(5) 0.064(4) 0.072(5) 0.029(4) 0.010(4) 0.038(4)
C30 0.060(4) 0.051(4) 0.059(4) 0.008(3) 0.013(3) 0.028(3)
C31 0.038(3) 0.036(3) 0.045(3) 0.003(2) 0.004(2) 0.018(2)
C32 0.059(4) 0.065(4) 0.052(4) 0.007(3) 0.018(3) 0.024(3)
C33 0.065(4) 0.082(5) 0.050(4) -0.005(4) 0.002(3) 0.025(4)
C34 0.066(4) 0.066(4) 0.054(4) -0.002(3) -0.004(3) 0.032(4)
C35 0.054(4) 0.042(3) 0.065(4) -0.002(3) -0.003(3) 0.014(3)
C36 0.043(3) 0.035(3) 0.058(4) 0.008(3) 0.005(3) 0.008(3)
C37 0.064(4) 0.057(4) 0.056(4) 0.024(3) 0.026(3) 0.034(3)
C38 0.063(4) 0.066(4) 0.071(4) 0.023(4) 0.032(3) 0.025(3)
C39 0.105(6) 0.075(5) 0.098(6) 0.032(5) 0.050(5) 0.028(5)
C40 0.120(7) 0.091(6) 0.098(6) 0.054(5) 0.056(6) 0.035(5)
C41 0.153(9) 0.104(7) 0.067(5) 0.050(5) 0.046(5) 0.054(6)
C42 0.082(5) 0.073(5) 0.054(4) 0.017(4) 0.019(4) 0.027(4)
C43 0.040(3) 0.062(4) 0.038(3) 0.004(3) 0.005(2) 0.025(3)
C44 0.067(4) 0.076(5) 0.062(4) 0.025(4) 0.021(3) 0.042(4)
C45 0.061(4) 0.094(5) 0.067(4) 0.015(4) 0.015(3) 0.050(4)
C46 0.057(4) 0.100(6) 0.067(4) 0.020(4) 0.022(3) 0.033(4)
C47 0.052(4) 0.083(5) 0.067(4) 0.021(4) 0.023(3) 0.024(4)
C48 0.055(4) 0.058(4) 0.053(4) 0.014(3) 0.014(3) 0.024(3)
C49 0.044(3) 0.050(3) 0.043(3) 0.011(3) 0.017(3) 0.022(3)
C50 0.058(4) 0.058(4) 0.055(4) 0.014(3) 0.016(3) 0.033(3)
C51 0.066(4) 0.053(4) 0.064(4) 0.004(3) 0.021(3) 0.035(3)
C52 0.051(4) 0.061(4) 0.041(3) -0.003(3) 0.016(3) 0.020(3)
C53 0.033(3) 0.060(4) 0.035(3) 0.006(3) 0.007(2) 0.016(3)
C54 0.039(3) 0.053(4) 0.038(3) 0.005(3) 0.016(2) 0.023(3)
C55 0.029(3) 0.047(3) 0.038(3) 0.007(3) 0.009(2) 0.014(2)
C56 0.040(3) 0.060(4) 0.042(3) 0.012(3) 0.016(3) 0.016(3)
C57 0.048(3) 0.064(4) 0.038(3) 0.018(3) 0.012(3) 0.011(3)
C58 0.044(3) 0.066(4) 0.062(4) 0.031(3) 0.012(3) 0.012(3)
C59 0.039(3) 0.051(4) 0.051(3) 0.011(3) 0.010(3) 0.016(3)
C60 0.033(3) 0.044(3) 0.046(3) 0.011(3) 0.006(2) 0.016(2)
C61 0.048(3) 0.044(3) 0.048(3) 0.005(3) 0.010(3) 0.022(3)
C62 0.047(3) 0.054(4) 0.049(3) 0.012(3) 0.012(3) 0.019(3)
C63 0.048(4) 0.065(4) 0.074(5) 0.023(4) 0.000(3) 0.011(3)
C64 0.049(4) 0.061(4) 0.068(4) -0.005(3) -0.004(3) 0.014(3)
C65 0.065(4) 0.070(5) 0.065(4) -0.012(4) 0.001(3) 0.028(4)
C66 0.047(3) 0.053(4) 0.053(4) 0.000(3) 0.011(3) 0.019(3)
C67 0.046(3) 0.040(3) 0.047(3) 0.004(3) 0.017(3) 0.017(3)
C68 0.047(3) 0.063(4) 0.063(4) 0.012(3) 0.005(3) 0.026(3)
C69 0.048(4) 0.089(5) 0.080(5) 0.023(4) 0.014(3) 0.038(4)
C70 0.039(4) 0.130(7) 0.050(4) 0.011(4) 0.010(3) 0.028(4)
C71 0.038(3) 0.072(5) 0.080(5) -0.020(4) 0.010(3) 0.012(3)
C72 0.053(4) 0.047(4) 0.074(4) -0.007(3) 0.017(3) 0.014(3)

loop_
_atom_type_symbol
_atom_type_description
_atom_type_scat_dispersion_real
_atom_type_scat_dispersion_imag
_atom_type_scat_source
C C 0.0033 0.0016 'International Tables Vol C Tables 4.2.6.8 and 6.1.1.4'
H H 0.0000 0.0000 'International Tables Vol C Tables 4.2.6.8 and 6.1.1.4'
Ni Ni 0.3393 1.1124 'International Tables Vol C Tables 4.2.6.8 and 6.1.1.4'
N N 0.0061 0.0033 'International Tables Vol C Tables 4.2.6.8 and 6.1.1.4'
P P 0.1023 0.0942 'International Tables Vol C Tables 4.2.6.8 and 6.1.1.4'
O O 0.0106 0.0060 'International Tables Vol C Tables 4.2.6.8 and 6.1.1.4'

loop_
_geom_angle_atom_site_label_1
_geom_angle_atom_site_label_2
_geom_angle_atom_site_label_3
_geom_angle
N1 Ni1 P1 87.19(13)
N1 Ni1 P2 87.92(13)
P1 Ni1 P2 172.78(6)
N1 Ni1 H1' 167.6
P1 Ni1 H1' 85.5
P2 Ni1 H1' 98.4
N2 Ni2 P3 86.07(14)
N2 Ni2 P4 87.03(14)
P3 Ni2 P4 171.48(6)
N2 Ni2 H2' 169.9
P3 Ni2 H2' 91.3
P4 Ni2 H2' 94.7
C13 P1 C7 105.7(2)
C13 P1 C1 108.0(2)
C7 P1 C1 106.8(2)
C13 P1 Ni1 99.37(17)
C7 P1 Ni1 120.80(18)
C1 P1 Ni1 114.92(18)
C24 P2 C31 105.9(2)
C24 P2 C25 105.9(2)
C31 P2 C25 108.1(2)
C24 P2 Ni1 98.91(18)
C31 P2 Ni1 117.44(17)
C25 P2 Ni1 118.67(17)
C49 P3 C37 105.5(3)
C49 P3 C43 107.3(2)
C37 P3 C43 106.3(3)
C49 P3 Ni2 99.88(19)
C37 P3 Ni2 123.86(19)
C43 P3 Ni2 112.5(2)
C60 P4 C61 105.2(3)
C60 P4 C67 107.1(2)
C61 P4 C67 107.1(2)
C60 P4 Ni2 98.96(18)
C61 P4 Ni2 120.45(19)
C67 P4 Ni2 116.33(18)
C18 N1 C19 122.2(4)
C18 N1 Ni1 119.1(3)
C19 N1 Ni1 118.6(3)
C55 N2 C54 123.0(4)
C55 N2 Ni2 117.9(3)
C54 N2 Ni2 118.8(4)
C6 C1 C2 110.7(5)
C6 C1 P1 116.3(4)
C2 C1 P1 109.2(4)
C6 C1 H1 104.6
C2 C1 H1 108.9
P1 C1 H1 106.7
C3 C2 C1 111.4(5)
C3 C2 H2A 109.5
C1 C2 H2A 109.5
C3 C2 H2B 108.0
C1 C2 H2B 108.9
H2A C2 H2B 109.5
C4 C3 C2 112.6(6)
C4 C3 H3A 106.3
C2 C3 H3A 108.3
C4 C3 H3B 109.7
C2 C3 H3B 110.4
H3A C3 H3B 109.5
C3 C4 C5 110.5(6)
C3 C4 H4A 109.5
C5 C4 H4A 110.9
C3 C4 H4B 107.8
C5 C4 H4B 108.7
H4A C4 H4B 109.5
C6 C5 C4 110.1(6)
C6 C5 H5A 107.4
C4 C5 H5A 108.1
C6 C5 H5B 111.6
C4 C5 H5B 110.0
H5A C5 H5B 109.5
C1 C6 C5 113.1(6)
C1 C6 H6A 108.0
C5 C6 H6A 107.1
C1 C6 H6B 109.4
C5 C6 H6B 109.7
H6A C6 H6B 109.5
C8 C7 C12 111.1(5)
C8 C7 P1 111.5(4)
C12 C7 P1 108.7(3)
C8 C7 H7 108.4
C12 C7 H7 108.3
P1 C7 H7 108.8
C7 C8 C9 112.0(5)
C7 C8 H8A 108.4
C9 C8 H8A 107.9
C7 C8 H8B 110.2
C9 C8 H8B 108.8
H8A C8 H8B 109.5
C10 C9 C8 111.1(5)
C10 C9 H9A 110.0
C8 C9 H9A 110.8
C10 C9 H9B 107.0
C8 C9 H9B 108.4
H9A C9 H9B 109.5
C9 C10 C11 111.1(5)
C9 C10 H10A 107.8
C11 C10 H10A 108.7
C9 C10 H10B 109.8
C11 C10 H10B 110.0
H10A C10 H10B 109.5
C10 C11 C12 110.0(5)
C10 C11 H11A 109.7
C12 C11 H11A 109.8
C10 C11 H11B 108.7
C12 C11 H11B 109.1
H11A C11 H11B 109.5
C11 C12 C7 112.2(5)
C11 C12 H12A 109.3
C7 C12 H12A 109.9
C11 C12 H12B 108.3
C7 C12 H12B 107.5
H12A C12 H12B 109.5
C14 C13 C18 121.0(5)
C14 C13 P1 125.0(4)
C18 C13 P1 113.5(4)
C13 C14 C15 121.1(5)
C13 C14 H14 119.0
C15 C14 H14 119.9
C16 C15 C14 118.6(5)
C16 C15 H15 121.0
C14 C15 H15 120.4
C15 C16 C17 121.5(5)
C15 C16 H16 120.6
C17 C16 H16 117.8
C18 C17 C16 120.7(5)
C18 C17 H17 120.0
C16 C17 H17 119.3
C17 C18 N1 126.3(5)
C17 C18 C13 117.0(5)
N1 C18 C13 116.5(4)
C20 C19 C24 116.6(4)
C20 C19 N1 127.0(5)
C24 C19 N1 116.3(4)
C21 C20 C19 120.6(5)
C21 C20 H20 120.9
C19 C20 H20 118.5
C22 C21 C20 122.3(5)
C22 C21 H21 118.4
C20 C21 H21 119.3
C21 C22 C23 118.7(5)
C21 C22 H22 120.4
C23 C22 H22 120.9
C22 C23 C24 120.6(5)
C22 C23 H23 119.3
C24 C23 H23 120.1
C23 C24 C19 121.2(5)
C23 C24 P2 124.1(4)
C19 C24 P2 114.5(4)
C30 C25 C26 110.6(5)
C30 C25 P2 115.1(4)
C26 C25 P2 109.1(4)
C30 C25 H25 106.5
C26 C25 H25 107.6
P2 C25 H25 107.6
C27 C26 C25 112.0(5)
C27 C26 H26A 109.7
C25 C26 H26A 110.2
C27 C26 H26B 107.8
C25 C26 H26B 107.6
H26A C26 H26B 109.5
C28 C27 C26 112.2(5)
C28 C27 H27A 107.8
C26 C27 H27A 108.3
C28 C27 H27B 109.2
C26 C27 H27B 109.9
H27A C27 H27B 109.5
C27 C28 C29 110.0(5)
C27 C28 H28A 109.8
C29 C28 H28A 110.7
C27 C28 H28B 108.6
C29 C28 H28B 108.3
H28A C28 H28B 109.5
C30 C29 C28 110.9(5)
C30 C29 H29A 108.7
C28 C29 H29A 108.2
C30 C29 H29B 110.0
C28 C29 H29B 109.5
H29A C29 H29B 109.5
C25 C30 C29 111.4(5)
C25 C30 H30A 108.7
C29 C30 H30A 108.8
C25 C30 H30B 109.0
C29 C30 H30B 109.4
H30A C30 H30B 109.5
C36 C31 C32 111.4(4)
C36 C31 P2 112.7(4)
C32 C31 P2 107.8(4)
C36 C31 H31 106.8
C32 C31 H31 108.7
P2 C31 H31 109.3
C33 C32 C31 110.9(5)
C33 C32 H32A 109.7
C31 C32 H32A 109.3
C33 C32 H32B 108.8
C31 C32 H32B 108.7
H32A C32 H32B 109.5
C34 C33 C32 111.2(5)
C34 C33 H33A 108.9
C32 C33 H33A 109.3
C34 C33 H33B 109.2
C32 C33 H33B 108.8
H33A C33 H33B 109.5
C33 C34 C35 111.2(5)
C33 C34 H34A 110.4
C35 C34 H34A 109.4
C33 C34 H34B 108.9
C35 C34 H34B 107.4
H34A C34 H34B 109.5
C34 C35 C36 111.2(5)
C34 C35 H35A 107.8
C36 C35 H35A 108.1
C34 C35 H35B 110.8
C36 C35 H35B 109.4
H35A C35 H35B 109.5
C31 C36 C35 112.2(5)
C31 C36 H36A 109.1
C35 C36 H36A 107.8
C31 C36 H36B 109.2
C35 C36 H36B 109.1
H36A C36 H36B 109.5
C42 C37 C38 109.7(5)
C42 C37 P3 111.8(4)
C38 C37 P3 110.8(4)
C42 C37 H37 107.1
C38 C37 H37 108.7
P3 C37 H37 108.6
C39 C38 C37 111.6(6)
C39 C38 H38A 108.4
C37 C38 H38A 108.7
C39 C38 H38B 109.6
C37 C38 H38B 109.0
H38A C38 H38B 109.5
C38 C39 C40 110.6(6)
C38 C39 H39A 110.4
C40 C39 H39A 110.9
C38 C39 H39B 108.4
C40 C39 H39B 107.0
H39A C39 H39B 109.5
C39 C40 C41 110.2(7)
C39 C40 H40A 107.2
C41 C40 H40A 108.2
C39 C40 H40B 110.1
C41 C40 H40B 111.5
H40A C40 H40B 109.5
C42 C41 C40 110.0(7)
C42 C41 H41A 110.3
C40 C41 H41A 109.8
C42 C41 H41B 109.6
C40 C41 H41B 107.6
H41A C41 H41B 109.5
C41 C42 C37 111.4(6)
C41 C42 H42A 110.1
C37 C42 H42A 108.7
C41 C42 H42B 108.7
C37 C42 H42B 108.4
H42A C42 H42B 109.5
C44 C43 C48 110.3(5)
C44 C43 P3 115.3(4)
C48 C43 P3 109.9(4)
C44 C43 H43 108.1
C48 C43 H43 106.7
P3 C43 H43 106.1
C43 C44 C45 111.2(5)
C43 C44 H44A 108.8
C45 C44 H44A 110.3
C43 C44 H44B 108.1
C45 C44 H44B 109.0
H44A C44 H44B 109.5
C46 C45 C44 111.4(5)
C46 C45 H45A 108.5
C44 C45 H45A 108.8
C46 C45 H45B 109.1
C44 C45 H45B 109.6
H45A C45 H45B 109.5
C45 C46 C47 112.6(5)
C45 C46 H46A 109.4
C47 C46 H46A 108.5
C45 C46 H46B 109.2
C47 C46 H46B 107.6
H46A C46 H46B 109.5
C48 C47 C46 112.4(6)
C48 C47 H47A 108.2
C46 C47 H47A 109.4
C48 C47 H47B 108.7
C46 C47 H47B 108.7
H47A C47 H47B 109.5
C47 C48 C43 112.2(5)
C47 C48 H48A 107.1
C43 C48 H48A 108.5
C47 C48 H48B 109.8
C43 C48 H48B 109.6
H48A C48 H48B 109.5
C50 C49 C54 121.3(5)
C50 C49 P3 125.7(5)
C54 C49 P3 112.9(4)
C51 C50 C49 120.1(6)
C51 C50 H50 121.8
C49 C50 H50 118.1
C52 C51 C50 120.1(6)
C52 C51 H51 119.0
C50 C51 H51 120.9
C51 C52 C53 120.9(5)
C51 C52 H52 120.2
C53 C52 H52 118.9
C52 C53 C54 120.7(6)
C52 C53 H53 120.0
C54 C53 H53 119.3
N2 C54 C49 117.0(5)
N2 C54 C53 126.0(5)
C49 C54 C53 116.8(5)
N2 C55 C56 126.1(5)
N2 C55 C60 117.4(4)
C56 C55 C60 116.3(5)
C57 C56 C55 121.4(5)
C57 C56 H56 120.5
C55 C56 H56 118.1
C56 C57 C58 122.3(5)
C56 C57 H57 119.8
C58 C57 H57 117.9
C59 C58 C57 117.5(6)
C59 C58 H58 122.9
C57 C58 H58 119.6
C60 C59 C58 121.4(6)
C60 C59 H59 118.6
C58 C59 H59 120.0
C59 C60 C55 121.1(5)
C59 C60 P4 125.5(4)
C55 C60 P4 113.0(4)
C62 C61 C66 110.3(5)
C62 C61 P4 110.2(4)
C66 C61 P4 112.9(4)
C62 C61 H61 107.8
C66 C61 H61 107.7
P4 C61 H61 107.8
C61 C62 C63 111.8(5)
C61 C62 H62A 107.8
C63 C62 H62A 107.8
C61 C62 H62B 110.3
C63 C62 H62B 109.8
H62A C62 H62B 109.4
C64 C63 C62 110.9(5)
C64 C63 H63A 109.6
C62 C63 H63A 110.0
C64 C63 H63B 108.6
C62 C63 H63B 108.2
H63A C63 H63B 109.5
C65 C64 C63 111.3(5)
C65 C64 H64A 107.9
C63 C64 H64A 108.3
C65 C64 H64B 108.9
C63 C64 H64B 111.0
H64A C64 H64B 109.5
C66 C65 C64 112.0(5)
C66 C65 H65A 109.5
C64 C65 H65A 111.1
C66 C65 H65B 106.5
C64 C65 H65B 108.2
H65A C65 H65B 109.5
C65 C66 C61 111.9(5)
C65 C66 H66A 109.1
C61 C66 H66A 110.1
C65 C66 H66B 108.0
C61 C66 H66B 108.2
H66A C66 H66B 109.5
C68 C67 C72 110.7(5)
C68 C67 P4 114.5(4)
C72 C67 P4 109.1(4)
C68 C67 H67 108.6
C72 C67 H67 107.2
P4 C67 H67 106.5
C67 C68 C69 110.8(5)
C67 C68 H68A 109.1
C69 C68 H68A 110.1
C67 C68 H68B 108.5
C69 C68 H68B 108.7
H68A C68 H68B 109.5
C70 C69 C68 111.0(5)
C70 C69 H69A 108.9
C68 C69 H69A 108.7
C70 C69 H69B 109.2
C68 C69 H69B 109.7
H69A C69 H69B 109.5
C71 C70 C69 110.7(5)
C71 C70 H70A 109.5
C69 C70 H70A 110.3
C71 C70 H70B 107.9
C69 C70 H70B 108.9
H70A C70 H70B 109.5
C70 C71 C72 110.9(6)
C70 C71 H71A 108.9
C72 C71 H71A 109.5
C70 C71 H71B 108.9
C72 C71 H71B 109.2
H71A C71 H71B 109.5
C67 C72 C71 110.9(5)
C67 C72 H72A 108.8
C71 C72 H72A 108.5
C67 C72 H72B 109.1
C71 C72 H72B 110.0
H72A C72 H72B 109.5

loop_
_geom_bond_atom_site_label_1
_geom_bond_atom_site_label_2
_geom_bond_distance
Ni1 N1 1.918(4)
Ni1 P1 2.1402(14)
Ni1 P2 2.1388(14)
Ni1 H1' 1.8967
Ni2 N2 1.927(4)
Ni2 P3 2.1413(15)
Ni2 P4 2.1450(15)
Ni2 H2' 1.9485
P1 C13 1.818(5)
P1 C7 1.837(5)
P1 C1 1.833(6)
P2 C24 1.816(5)
P2 C31 1.835(5)
P2 C25 1.843(6)
P3 C49 1.812(5)
P3 C37 1.831(6)
P3 C43 1.851(5)
P4 C60 1.824(6)
P4 C61 1.834(6)
P4 C67 1.850(5)
N1 C18 1.391(6)
N1 C19 1.411(6)
N2 C55 1.391(7)
N2 C54 1.392(7)
C1 C6 1.502(8)
C1 C2 1.557(7)
C1 H1 0.9600
C2 C3 1.504(9)
C2 H2A 0.9601
C2 H2B 0.9599
C3 C4 1.522(10)
C3 H3A 0.9601
C3 H3B 0.9601
C4 C5 1.519(11)
C4 H4A 0.9599
C4 H4B 0.9600
C5 C6 1.538(9)
C5 H5A 0.9599
C5 H5B 0.9600
C6 H6A 0.9600
C6 H6B 0.9601
C7 C8 1.522(8)
C7 C12 1.529(8)
C7 H7 0.9599
C8 C9 1.533(8)
C8 H8A 0.9600
C8 H8B 0.9600
C9 C10 1.508(9)
C9 H9A 0.9600
C9 H9B 0.9601
C10 C11 1.529(8)
C10 H10A 0.9600
C10 H10B 0.9601
C11 C12 1.538(8)
C11 H11A 0.9596
C11 H11B 0.9602
C12 H12A 0.9601
C12 H12B 0.9600
C13 C14 1.379(7)
C13 C18 1.423(7)
C14 C15 1.394(7)
C14 H14 0.9601
C15 C16 1.375(8)
C15 H15 0.9602
C16 C17 1.394(7)
C16 H16 0.9601
C17 C18 1.407(7)
C17 H17 0.9601
C19 C20 1.400(7)
C19 C24 1.416(7)
C20 C21 1.397(7)
C20 H20 0.9600
C21 C22 1.361(8)
C21 H21 0.9600
C22 C23 1.382(7)
C22 H22 0.9600
C23 C24 1.400(7)
C23 H23 0.9600
C25 C30 1.526(8)
C25 C26 1.533(8)
C25 H25 0.9600
C26 C27 1.522(9)
C26 H26A 0.9600
C26 H26B 0.9599
C27 C28 1.512(9)
C27 H27A 0.9601
C27 H27B 0.9601
C28 C29 1.530(9)
C28 H28A 0.9600
C28 H28B 0.9601
C29 C30 1.541(9)
C29 H29A 0.9600
C29 H29B 0.9601
C30 H30A 0.9601
C30 H30B 0.9600
C31 C36 1.516(7)
C31 C32 1.544(8)
C31 H31 0.9601
C32 C33 1.535(8)
C32 H32A 0.9600
C32 H32B 0.9599
C33 C34 1.501(9)
C33 H33A 0.9600
C33 H33B 0.9598
C34 C35 1.522(9)
C34 H34A 0.9600
C34 H34B 0.9599
C35 C36 1.528(8)
C35 H35A 0.9598
C35 H35B 0.9601
C36 H36A 0.9600
C36 H36B 0.9599
C37 C42 1.533(8)
C37 C38 1.523(8)
C37 H37 0.9600
C38 C39 1.522(9)
C38 H38A 0.9601
C38 H38B 0.9599
C39 C40 1.515(11)
C39 H39A 0.9600
C39 H39B 0.9599
C40 C41 1.535(12)
C40 H40A 0.9601
C40 H40B 0.9599
C41 C42 1.532(10)
C41 H41A 0.9601
C41 H41B 0.9600
C42 H42A 0.9599
C42 H42B 0.9600
C43 C44 1.510(8)
C43 C48 1.554(8)
C43 H43 0.9600
C44 C45 1.530(9)
C44 H44A 0.9599
C44 H44B 0.9602
C45 C46 1.497(10)
C45 H45A 0.9600
C45 H45B 0.9599
C46 C47 1.512(9)
C46 H46A 0.9600
C46 H46B 0.9600
C47 C48 1.502(8)
C47 H47A 0.9600
C47 H47B 0.9600
C48 H48A 0.9601
C48 H48B 0.9598
C49 C50 1.385(8)
C49 C54 1.408(8)
C50 C51 1.382(8)
C50 H50 0.9601
C51 C52 1.353(8)
C51 H51 0.9600
C52 C53 1.395(8)
C52 H52 0.9600
C53 C54 1.406(7)
C53 H53 0.9598
C55 C56 1.406(7)
C55 C60 1.419(7)
C56 C57 1.369(8)
C56 H56 0.9601
C57 C58 1.383(8)
C57 H57 0.9599
C58 C59 1.389(8)
C58 H58 0.9600
C59 C60 1.383(8)
C59 H59 0.9600
C61 C62 1.521(7)
C61 C66 1.542(8)
C61 H61 0.9600
C62 C63 1.516(8)
C62 H62A 0.9600
C62 H62B 0.9601
C63 C64 1.532(9)
C63 H63A 0.9601
C63 H63B 0.9600
C64 C65 1.519(9)
C64 H64A 0.9600
C64 H64B 0.9599
C65 C66 1.509(8)
C65 H65A 0.9602
C65 H65B 0.9600
C66 H66A 0.9601
C66 H66B 0.9601
C67 C68 1.514(8)
C67 C72 1.504(7)
C67 H67 0.9601
C68 C69 1.522(8)
C68 H68A 0.9601
C68 H68B 0.9600
C69 C70 1.506(10)
C69 H69A 0.9600
C69 H69B 0.9599
C70 C71 1.479(10)
C70 H70A 0.9600
C70 H70B 0.9600
C71 C72 1.535(8)
C71 H71A 0.9599
C71 H71B 0.9600
C72 H72A 0.9601
C72 H72B 0.9600

loop_
_platon_squeeze_void_nr
_platon_squeeze_void_average_x
_platon_squeeze_void_average_y
_platon_squeeze_void_average_z
_platon_squeeze_void_volume
_platon_squeeze_void_count_electrons
1 0.105 0.500 0.500 734.6 83.6
